data_7132926
loop_
_publ_author_name
'Wakefield, 4th, Herbert'
'Melvin, Sophia J.'
'Jiang, Jennifer'
'Kevlishvili, Ilia'
'Siegler, Maxime A.'
'Craig, Stephen L.'
'Kulik, Heather J.'
'Klausen, Rebekka S.'

_publ_section_title
;
 Angle-strained sila-cycloalkynes.
;
_journal_issue 36
_journal_name_full 'Chemical communications (Cambridge, England)'
_journal_page_first 4842
_journal_page_last 4845
_journal_paper_doi 10.1039/d4cc00439f
_journal_volume 60
_journal_year 2024
_chemical_formula_moiety 'C32 H36 Si4'
_chemical_formula_sum 'C32 H36 Si4'
_chemical_formula_weight 532.97
_space_group_crystal_system monoclinic
_space_group_IT_number 14
_space_group_name_Hall '-P 2ybc'
_space_group_name_H-M_alt 'P 1 21/c 1'
_atom_sites_solution_hydrogens geom
_atom_sites_solution_primary direct
_atom_sites_solution_secondary difmap
_audit_creation_method SHELXL-2018/3
_audit_update_record
;
2024-01-23 deposited with the CCDC.	2024-04-04 downloaded from the CCDC.
;
_cell_angle_alpha 90
_cell_angle_beta 115.708(6)
_cell_angle_gamma 90
_cell_formula_units_Z 8
_cell_length_a 24.3501(13)
_cell_length_b 11.0409(4)
_cell_length_c 25.4353(11)
_cell_measurement_reflns_used 4123
_cell_measurement_temperature 110(2)
_cell_measurement_theta_max 67.1520
_cell_measurement_theta_min 3.8020
_cell_volume 6161.3(6)
_computing_cell_refinement 'CrysAlisPro 1.171.42.49 (Rigaku OD, 2022)'
_computing_data_collection 'CrysAlisPro 1.171.42.49 (Rigaku OD, 2022)'
_computing_data_reduction 'CrysAlisPro 1.171.42.49 (Rigaku OD, 2022)'
_computing_molecular_graphics 'SHELXTL v6.10 (Sheldrick, 2008)'
_computing_publication_material 'SHELXTL v6.10 (Sheldrick, 2008)'
_computing_structure_refinement 'SHELXL-2018/3 (Sheldrick, 2018)'
_computing_structure_solution 'SHELXS-2018/3 (Sheldrick, 2018)'
_diffrn_ambient_temperature 110(2)
_diffrn_measured_fraction_theta_full 0.999
_diffrn_measured_fraction_theta_max 0.999
_diffrn_measurement_device_type 'SuperNova, Dual, Cu at zero, Atlas'
_diffrn_measurement_method '\w scans'
_diffrn_radiation_monochromator mirror
_diffrn_radiation_source 'SuperNova (Cu) X-ray Source'
_diffrn_radiation_type CuK\a
_diffrn_radiation_wavelength 1.54178
_diffrn_reflns_av_R_equivalents 0.0970
_diffrn_reflns_av_unetI/netI 0.0805
_diffrn_reflns_Laue_measured_fraction_full 0.999
_diffrn_reflns_Laue_measured_fraction_max 0.999
_diffrn_reflns_limit_h_max 28
_diffrn_reflns_limit_h_min -29
_diffrn_reflns_limit_k_max 13
_diffrn_reflns_limit_k_min -13
_diffrn_reflns_limit_l_max 30
_diffrn_reflns_limit_l_min -30
_diffrn_reflns_number 44958
_diffrn_reflns_point_group_measured_fraction_full 0.999
_diffrn_reflns_point_group_measured_fraction_max 0.999
_diffrn_reflns_theta_full 67.247
_diffrn_reflns_theta_max 67.247
_diffrn_reflns_theta_min 2.014
_exptl_absorpt_coefficient_mu 1.919
_exptl_absorpt_correction_T_max 0.943
_exptl_absorpt_correction_T_min 0.681
_exptl_absorpt_correction_type analytical
_exptl_absorpt_process_details
;
CrysAlisPro 1.171.42.49 (Rigaku Oxford Diffraction, 2022)
Analytical numeric absorption correction using a multifaceted crystal
model based on expressions derived by R.C. Clark & J.S. Reid.
(Clark, R. C. & Reid, J. S. (1995). Acta Cryst. A51, 887-897)
Empirical absorption correction using spherical harmonics,
implemented in SCALE3 ABSPACK scaling algorithm.
;
_exptl_crystal_colour colorless
_exptl_crystal_density_diffrn 1.149
_exptl_crystal_description needle
_exptl_crystal_F_000 2272
_exptl_crystal_size_max 0.430
_exptl_crystal_size_mid 0.044
_exptl_crystal_size_min 0.033
_refine_diff_density_max 1.549
_refine_diff_density_min -0.303
_refine_diff_density_rms 0.094
_refine_ls_extinction_method none
_refine_ls_goodness_of_fit_ref 0.995
_refine_ls_hydrogen_treatment constr
_refine_ls_matrix_type full
_refine_ls_number_parameters 657
_refine_ls_number_reflns 11030
_refine_ls_number_restraints 0
_refine_ls_restrained_S_all 0.995
_refine_ls_R_factor_all 0.1212
_refine_ls_R_factor_gt 0.0670
_refine_ls_shift/su_max 0.000
_refine_ls_shift/su_mean 0.000
_refine_ls_structure_factor_coef Fsqd
_refine_ls_weighting_details 'w=1/[\s^2^(Fo^2^)+(0.0964P)^2^] where P=(Fo^2^+2Fc^2^)/3'
_refine_ls_weighting_scheme calc
_refine_ls_wR_factor_gt 0.1550
_refine_ls_wR_factor_ref 0.1891
_reflns_Friedel_coverage 0.000
_reflns_number_gt 6468
_reflns_number_total 11030
_reflns_threshold_expression 'I > 2\s(I)'
_cod_data_source_file d4cc00439f2.cif
_cod_data_source_block Si-COy
_cod_depositor_comments 'Adding full bibliography for 7132924--7132926.cif.'
_cod_original_sg_symbol_H-M 'P 21/c'
_cod_database_code 7132926
_shelx_shelxl_version_number 2018/3
_shelx_space_group_comment
;
The symmetry employed for this shelxl refinement is uniquely defined
by the following loop, which should always be used as a source of
symmetry information in preference to the above space-group names.
They are only intended as comments.
;
_oxdiff_exptl_absorpt_empirical_full_min 0.587
_oxdiff_exptl_absorpt_empirical_full_max 1.526
_oxdiff_exptl_absorpt_empirical_details
;
Empirical correction (ABSPACK) includes:
- Absorption correction using spherical harmonics
- Frame scaling
- Detector area scaling
- B-factor correction
;

loop_
_space_group_symop_operation_xyz
'x, y, z'
'-x, y+1/2, -z+1/2'
'-x, -y, -z'
'x, -y-1/2, z-1/2'

loop_
_atom_site_label
_atom_site_type_symbol
_atom_site_fract_x
_atom_site_fract_y
_atom_site_fract_z
_atom_site_U_iso_or_equiv
_atom_site_adp_type
_atom_site_occupancy
_atom_site_site_symmetry_order
_atom_site_calc_flag
_atom_site_refinement_flags_posn
_atom_site_refinement_flags_adp
_atom_site_refinement_flags_occupancy
_atom_site_disorder_assembly
_atom_site_disorder_group
C1A C 0.1277(2) 0.1411(3) 0.08223(17) 0.0228(9) Uani 1 1 d . . . . .
C2A C 0.1727(2) 0.0537(4) 0.09253(19) 0.0285(9) Uani 1 1 d . . . . .
H2A H 0.210589 0.060210 0.126115 0.034 Uiso 1 1 calc R U . . .
C3A C 0.1628(2) -0.0428(4) 0.0543(2) 0.0317(10) Uani 1 1 d . . . . .
H3A H 0.193548 -0.102407 0.062330 0.038 Uiso 1 1 calc R U . . .
C4A C 0.1086(2) -0.0522(4) 0.0048(2) 0.0313(10) Uani 1 1 d . . . . .
H4A H 0.102315 -0.117338 -0.021602 0.038 Uiso 1 1 calc R U . . .
C5A C 0.0637(2) 0.0325(4) -0.00634(19) 0.0306(10) Uani 1 1 d . . . . .
H5A H 0.026291 0.025966 -0.040448 0.037 Uiso 1 1 calc R U . . .
C6A C 0.0729(2) 0.1276(4) 0.03205(19) 0.0266(9) Uani 1 1 d . . . . .
H6A H 0.041170 0.184927 0.024117 0.032 Uiso 1 1 calc R U . . .
C7A C 0.1145(2) 0.4148(4) 0.09081(18) 0.0248(9) Uani 1 1 d . . . . .
C8A C 0.1036(2) 0.4206(4) 0.03244(19) 0.0317(10) Uani 1 1 d . . . . .
H8A H 0.108884 0.350066 0.013770 0.038 Uiso 1 1 calc R U . . .
C9A C 0.0849(3) 0.5286(4) 0.0007(2) 0.0395(12) Uani 1 1 d . . . . .
H9A H 0.078176 0.531133 -0.038952 0.047 Uiso 1 1 calc R U . . .
C10A C 0.0763(3) 0.6306(4) 0.0270(2) 0.0418(12) Uani 1 1 d . . . . .
H10A H 0.062177 0.703063 0.005114 0.050 Uiso 1 1 calc R U . . .
C11A C 0.0882(3) 0.6280(4) 0.0852(2) 0.0417(12) Uani 1 1 d . . . . .
H11A H 0.083688 0.699634 0.103717 0.050 Uiso 1 1 calc R U . . .
C12A C 0.1069(2) 0.5206(4) 0.1171(2) 0.0363(11) Uani 1 1 d . . . . .
H12A H 0.114457 0.519429 0.157000 0.044 Uiso 1 1 calc R U . . .
C13A C 0.0005(2) 0.2697(4) 0.1386(2) 0.0342(10) Uani 1 1 d . . . . .
H13A H -0.024523 0.253280 0.159325 0.051 Uiso 1 1 calc R U . . .
H13B H -0.012411 0.216796 0.104366 0.051 Uiso 1 1 calc R U . . .
H13C H -0.004636 0.354559 0.125970 0.051 Uiso 1 1 calc R U . . .
C14A C 0.1091(2) 0.3527(4) 0.25059(19) 0.0287(10) Uani 1 1 d . . . . .
H14A H 0.096723 0.434464 0.234839 0.043 Uiso 1 1 calc R U . . .
H14B H 0.153526 0.349348 0.272317 0.043 Uiso 1 1 calc R U . . .
H14C H 0.090375 0.332903 0.276758 0.043 Uiso 1 1 calc R U . . .
C15A C 0.0916(3) -0.0750(4) 0.1721(2) 0.0403(12) Uani 1 1 d . . . . .
H15A H 0.084117 -0.155370 0.183980 0.060 Uiso 1 1 calc R U . . .
H15B H 0.131830 -0.073817 0.171989 0.060 Uiso 1 1 calc R U . . .
H15C H 0.060230 -0.056846 0.132768 0.060 Uiso 1 1 calc R U . . .
C16A C 0.0169(2) 0.0140(5) 0.2335(3) 0.0488(14) Uani 1 1 d . . . . .
H16A H -0.018007 0.011266 0.194988 0.073 Uiso 1 1 calc R U . . .
H16B H 0.010988 0.079640 0.256549 0.073 Uiso 1 1 calc R U . . .
H16C H 0.020163 -0.063304 0.253581 0.073 Uiso 1 1 calc R U . . .
C17A C 0.1773(2) 0.1413(4) 0.36752(18) 0.0272(10) Uani 1 1 d . . . . .
C18A C 0.2284(2) 0.2129(4) 0.39520(19) 0.0318(10) Uani 1 1 d . . . . .
H18A H 0.262750 0.200947 0.387255 0.038 Uiso 1 1 calc R U . . .
C19A C 0.2303(3) 0.3029(4) 0.4349(2) 0.0414(13) Uani 1 1 d . . . . .
H19A H 0.265578 0.352030 0.453394 0.050 Uiso 1 1 calc R U . . .
C20A C 0.1811(3) 0.3197(4) 0.4469(2) 0.0458(15) Uani 1 1 d . . . . .
H20A H 0.182872 0.378363 0.474965 0.055 Uiso 1 1 calc R U . . .
C21A C 0.1288(3) 0.2515(5) 0.4183(2) 0.0481(15) Uani 1 1 d . . . . .
H21A H 0.094107 0.265578 0.425380 0.058 Uiso 1 1 calc R U . . .
C22A C 0.1273(3) 0.1629(4) 0.3795(2) 0.0380(12) Uani 1 1 d . . . . .
H22A H 0.091455 0.115462 0.360458 0.046 Uiso 1 1 calc R U . . .
C23A C 0.16785(19) -0.1316(4) 0.35099(18) 0.0233(9) Uani 1 1 d . . . . .
C24A C 0.1786(2) -0.1371(4) 0.4094(2) 0.0300(10) Uani 1 1 d . . . . .
H24A H 0.186687 -0.064716 0.431723 0.036 Uiso 1 1 calc R U . . .
C25A C 0.1775(2) -0.2471(4) 0.4355(2) 0.0395(12) Uani 1 1 d . . . . .
H25A H 0.185333 -0.249091 0.475499 0.047 Uiso 1 1 calc R U . . .
C26A C 0.1652(2) -0.3529(4) 0.4041(2) 0.0395(12) Uani 1 1 d . . . . .
H26A H 0.164737 -0.427842 0.422285 0.047 Uiso 1 1 calc R U . . .
C27A C 0.1537(2) -0.3498(4) 0.3461(2) 0.0349(11) Uani 1 1 d . . . . .
H27A H 0.144928 -0.422651 0.324124 0.042 Uiso 1 1 calc R U . . .
C28A C 0.1549(2) -0.2403(4) 0.3197(2) 0.0309(10) Uani 1 1 d . . . . .
H28A H 0.146667 -0.239206 0.279643 0.037 Uiso 1 1 calc R U . . .
C29A C 0.2458(2) 0.0117(4) 0.30575(18) 0.0242(9) Uani 1 1 d . . . . .
H29A H 0.281431 0.023409 0.343915 0.029 Uiso 1 1 calc R U . . .
H29B H 0.249875 -0.068301 0.290228 0.029 Uiso 1 1 calc R U . . .
C30A C 0.24487(19) 0.1070(4) 0.26535(18) 0.0242(9) Uani 1 1 d . . . . .
C31A C 0.23871(19) 0.1858(4) 0.23048(17) 0.0233(9) Uani 1 1 d . . . . .
C32A C 0.2234(2) 0.2802(4) 0.18549(17) 0.0256(9) Uani 1 1 d . . . . .
H32A H 0.247912 0.268842 0.163405 0.031 Uiso 1 1 calc R U . . .
H32B H 0.232743 0.361104 0.204068 0.031 Uiso 1 1 calc R U . . .
Si1 Si 0.13916(5) 0.26981(9) 0.13413(5) 0.0213(2) Uani 1 1 d . . . . .
Si2 Si 0.08312(5) 0.24014(10) 0.18871(5) 0.0222(3) Uani 1 1 d . . . . .
Si3 Si 0.08908(5) 0.04211(10) 0.22475(5) 0.0251(3) Uani 1 1 d . . . . .
Si4 Si 0.17288(5) 0.01582(10) 0.31592(5) 0.0219(2) Uani 1 1 d . . . . .
C1B C 0.38241(19) 0.3416(4) 0.41395(18) 0.0241(9) Uani 1 1 d . . . . .
C2B C 0.3821(2) 0.2314(4) 0.38655(19) 0.0296(10) Uani 1 1 d . . . . .
H2B H 0.369896 0.230448 0.345637 0.035 Uiso 1 1 calc R U . . .
C3B C 0.3994(2) 0.1231(4) 0.4177(2) 0.0337(11) Uani 1 1 d . . . . .
H3B H 0.398310 0.049526 0.397872 0.040 Uiso 1 1 calc R U . . .
C4B C 0.4180(2) 0.1229(4) 0.4773(2) 0.0326(11) Uani 1 1 d . . . . .
H4B H 0.430210 0.049395 0.498650 0.039 Uiso 1 1 calc R U . . .
C5B C 0.4188(2) 0.2310(4) 0.50589(19) 0.0323(11) Uani 1 1 d . . . . .
H5B H 0.431582 0.231394 0.546884 0.039 Uiso 1 1 calc R U . . .
C6B C 0.4008(2) 0.3380(4) 0.47431(19) 0.0255(9) Uani 1 1 d . . . . .
H6B H 0.401059 0.410941 0.494216 0.031 Uiso 1 1 calc R U . . .
C7B C 0.3738(2) 0.6153(4) 0.42323(17) 0.0227(9) Uani 1 1 d . . . . .
C8B C 0.4327(2) 0.6341(4) 0.46611(18) 0.0253(9) Uani 1 1 d . . . . .
H8B H 0.464725 0.583526 0.467100 0.030 Uiso 1 1 calc R U . . .
C9B C 0.4459(2) 0.7253(4) 0.50763(18) 0.0278(10) Uani 1 1 d . . . . .
H9B H 0.486448 0.736774 0.536599 0.033 Uiso 1 1 calc R U . . .
C10B C 0.3992(2) 0.7993(4) 0.5063(2) 0.0316(11) Uani 1 1 d . . . . .
H10B H 0.407597 0.860556 0.534971 0.038 Uiso 1 1 calc R U . . .
C11B C 0.3409(2) 0.7840(4) 0.4635(2) 0.0365(11) Uani 1 1 d . . . . .
H11B H 0.309353 0.836339 0.462215 0.044 Uiso 1 1 calc R U . . .
C12B C 0.3274(2) 0.6929(4) 0.4220(2) 0.0291(9) Uani 1 1 d . . . . .
H12B H 0.286887 0.683084 0.392774 0.035 Uiso 1 1 calc R U . . .
C13B C 0.3913(2) 0.3924(4) 0.2568(2) 0.0303(10) Uani 1 1 d . . . . .
H13D H 0.412290 0.405539 0.232003 0.045 Uiso 1 1 calc R U . . .
H13E H 0.347157 0.397740 0.233075 0.045 Uiso 1 1 calc R U . . .
H13F H 0.401658 0.311990 0.274764 0.045 Uiso 1 1 calc R U . . .
C14B C 0.4993(2) 0.4870(4) 0.3644(2) 0.0350(11) Uani 1 1 d . . . . .
H14D H 0.505574 0.404359 0.379952 0.053 Uiso 1 1 calc R U . . .
H14E H 0.512703 0.545066 0.396708 0.053 Uiso 1 1 calc R U . . .
H14F H 0.522896 0.499080 0.341925 0.053 Uiso 1 1 calc R U . . .
C15B C 0.4791(2) 0.7442(5) 0.2701(2) 0.0394(11) Uani 1 1 d . . . . .
H15D H 0.475691 0.824391 0.252483 0.059 Uiso 1 1 calc R U . . .
H15E H 0.485567 0.683111 0.245398 0.059 Uiso 1 1 calc R U . . .
H15F H 0.513715 0.743468 0.308882 0.059 Uiso 1 1 calc R U . . .
C16B C 0.4000(3) 0.8244(4) 0.3287(2) 0.0375(11) Uani 1 1 d . . . . .
H16D H 0.432183 0.810395 0.368145 0.056 Uiso 1 1 calc R U . . .
H16E H 0.360092 0.817127 0.329084 0.056 Uiso 1 1 calc R U . . .
H16F H 0.404492 0.905853 0.315765 0.056 Uiso 1 1 calc R U . . .
C17B C 0.3297(2) 0.8727(4) 0.14775(19) 0.0268(9) Uani 1 1 d . . . . .
C18B C 0.3386(2) 0.9856(4) 0.1755(2) 0.0323(10) Uani 1 1 d . . . . .
H18B H 0.341428 0.990385 0.213846 0.039 Uiso 1 1 calc R U . . .
C19B C 0.3434(2) 1.0912(4) 0.1474(2) 0.0379(12) Uani 1 1 d . . . . .
H19B H 0.348870 1.167157 0.166558 0.045 Uiso 1 1 calc R U . . .
C20B C 0.3401(2) 1.0851(4) 0.0920(2) 0.0388(12) Uani 1 1 d . . . . .
H20B H 0.343910 1.156750 0.073142 0.047 Uiso 1 1 calc R U . . .
C21B C 0.3311(2) 0.9743(4) 0.0636(2) 0.0377(11) Uani 1 1 d . . . . .
H21B H 0.328086 0.970098 0.025165 0.045 Uiso 1 1 calc R U . . .
C22B C 0.3266(2) 0.8698(4) 0.09169(19) 0.0302(10) Uani 1 1 d . . . . .
H22B H 0.321315 0.794187 0.072245 0.036 Uiso 1 1 calc R U . . .
C23B C 0.3166(2) 0.5999(4) 0.13566(18) 0.0250(9) Uani 1 1 d . . . . .
C24B C 0.3697(2) 0.5613(4) 0.1316(2) 0.0346(11) Uani 1 1 d . . . . .
H24B H 0.407634 0.598474 0.155456 0.042 Uiso 1 1 calc R U . . .
C25B C 0.3678(3) 0.4699(4) 0.0934(2) 0.0384(12) Uani 1 1 d . . . . .
H25B H 0.404469 0.442510 0.092646 0.046 Uiso 1 1 calc R U . . .
C26B C 0.3131(3) 0.4190(4) 0.0568(2) 0.0359(12) Uani 1 1 d . . . . .
H26B H 0.311586 0.359096 0.029354 0.043 Uiso 1 1 calc R U . . .
C27B C 0.2609(3) 0.4547(4) 0.0599(2) 0.0396(12) Uani 1 1 d . . . . .
H27B H 0.223120 0.418197 0.035190 0.048 Uiso 1 1 calc R U . . .
C28B C 0.2628(2) 0.5442(4) 0.0991(2) 0.0344(11) Uani 1 1 d . . . . .
H28B H 0.226033 0.567536 0.100781 0.041 Uiso 1 1 calc R U . . .
C29B C 0.2500(2) 0.7400(4) 0.19605(18) 0.0257(9) Uani 1 1 d . . . . .
H29C H 0.246494 0.821529 0.210534 0.031 Uiso 1 1 calc R U . . .
H29D H 0.214013 0.726532 0.158367 0.031 Uiso 1 1 calc R U . . .
C30B C 0.2522(2) 0.6476(4) 0.23839(18) 0.0261(9) Uani 1 1 d . . . . .
C31B C 0.2599(2) 0.5706(4) 0.27398(18) 0.0251(9) Uani 1 1 d . . . . .
C32B C 0.2754(2) 0.4779(4) 0.31943(18) 0.0272(9) Uani 1 1 d . . . . .
H32C H 0.265485 0.396593 0.301268 0.033 Uiso 1 1 calc R U . . .
H32D H 0.251162 0.490736 0.341736 0.033 Uiso 1 1 calc R U . . .
Si5 Si 0.35981(5) 0.48667(10) 0.37051(5) 0.0215(2) Uani 1 1 d . . . . .
Si6 Si 0.41583(5) 0.51113(10) 0.31547(5) 0.0222(3) Uani 1 1 d . . . . .
Si7 Si 0.40653(5) 0.70850(10) 0.27717(5) 0.0239(3) Uani 1 1 d . . . . .
Si8 Si 0.32259(5) 0.73020(10) 0.18539(5) 0.0230(3) Uani 1 1 d . . . . .

loop_
_atom_site_aniso_label
_atom_site_aniso_U_11
_atom_site_aniso_U_22
_atom_site_aniso_U_33
_atom_site_aniso_U_23
_atom_site_aniso_U_13
_atom_site_aniso_U_12
C1A 0.028(2) 0.022(2) 0.023(2) 0.0000(16) 0.0158(19) -0.0046(17)
C2A 0.031(3) 0.033(2) 0.026(2) -0.0012(18) 0.016(2) 0.0006(19)
C3A 0.042(3) 0.022(2) 0.042(3) -0.0004(19) 0.029(2) 0.0018(19)
C4A 0.043(3) 0.031(2) 0.033(2) -0.0108(19) 0.029(2) -0.009(2)
C5A 0.035(3) 0.040(3) 0.021(2) -0.0057(18) 0.017(2) -0.013(2)
C6A 0.026(2) 0.031(2) 0.028(2) 0.0020(18) 0.017(2) -0.0016(18)
C7A 0.026(2) 0.027(2) 0.026(2) 0.0002(17) 0.016(2) -0.0029(17)
C8A 0.043(3) 0.028(2) 0.028(2) 0.0031(18) 0.020(2) -0.004(2)
C9A 0.053(3) 0.038(3) 0.033(3) 0.011(2) 0.023(3) 0.001(2)
C10A 0.047(3) 0.028(2) 0.048(3) 0.012(2) 0.018(3) 0.005(2)
C11A 0.051(3) 0.023(2) 0.057(3) 0.000(2) 0.029(3) 0.005(2)
C12A 0.050(3) 0.030(2) 0.038(3) -0.007(2) 0.027(3) -0.005(2)
C13A 0.029(3) 0.043(3) 0.032(2) 0.005(2) 0.014(2) 0.001(2)
C14A 0.035(3) 0.026(2) 0.030(2) 0.0013(18) 0.020(2) 0.0060(18)
C15A 0.053(3) 0.031(2) 0.028(2) -0.0002(19) 0.010(2) -0.003(2)
C16A 0.025(3) 0.060(3) 0.060(3) 0.021(3) 0.018(3) -0.005(2)
C17A 0.042(3) 0.026(2) 0.023(2) 0.0060(17) 0.024(2) 0.0043(19)
C18A 0.048(3) 0.026(2) 0.028(2) 0.0022(18) 0.022(2) 0.007(2)
C19A 0.067(4) 0.024(2) 0.033(3) -0.0019(19) 0.022(3) 0.004(2)
C20A 0.093(5) 0.025(2) 0.028(2) 0.0042(19) 0.034(3) 0.020(3)
C21A 0.076(4) 0.042(3) 0.049(3) 0.014(3) 0.049(3) 0.022(3)
C22A 0.048(3) 0.038(3) 0.043(3) 0.003(2) 0.034(3) 0.006(2)
C23A 0.022(2) 0.025(2) 0.028(2) 0.0021(17) 0.0158(19) 0.0025(16)
C24A 0.037(3) 0.028(2) 0.031(2) 0.0030(18) 0.020(2) 0.0022(19)
C25A 0.052(3) 0.040(3) 0.041(3) 0.012(2) 0.033(3) 0.006(2)
C26A 0.045(3) 0.029(2) 0.058(3) 0.012(2) 0.036(3) 0.005(2)
C27A 0.033(3) 0.024(2) 0.056(3) 0.000(2) 0.027(3) 0.0017(19)
C28A 0.032(3) 0.031(2) 0.036(2) -0.0008(19) 0.020(2) 0.0019(19)
C29A 0.027(2) 0.028(2) 0.023(2) -0.0022(17) 0.0161(19) -0.0006(17)
C30A 0.018(2) 0.035(2) 0.022(2) -0.0069(18) 0.0103(18) -0.0013(17)
C31A 0.019(2) 0.037(2) 0.0150(19) -0.0063(17) 0.0086(17) -0.0067(18)
C32A 0.027(2) 0.032(2) 0.021(2) -0.0015(17) 0.0141(19) -0.0031(18)
Si1 0.0248(6) 0.0227(5) 0.0214(5) -0.0010(4) 0.0146(5) -0.0016(4)
Si2 0.0233(6) 0.0261(6) 0.0221(5) 0.0015(4) 0.0144(5) 0.0010(4)
Si3 0.0243(6) 0.0270(6) 0.0267(6) 0.0029(5) 0.0136(5) -0.0019(5)
Si4 0.0272(6) 0.0233(5) 0.0210(5) 0.0001(4) 0.0159(5) 0.0010(4)
C1B 0.022(2) 0.027(2) 0.028(2) -0.0019(17) 0.0150(19) -0.0056(17)
C2B 0.032(3) 0.033(2) 0.026(2) -0.0043(18) 0.015(2) -0.0042(19)
C3B 0.038(3) 0.023(2) 0.041(3) -0.0084(19) 0.018(2) -0.0067(19)
C4B 0.041(3) 0.020(2) 0.045(3) 0.0023(19) 0.026(2) -0.0053(19)
C5B 0.046(3) 0.030(2) 0.027(2) 0.0032(18) 0.021(2) -0.007(2)
C6B 0.029(2) 0.023(2) 0.031(2) 0.0001(17) 0.019(2) 0.0010(17)
C7B 0.027(2) 0.025(2) 0.021(2) 0.0050(16) 0.0156(19) 0.0016(17)
C8B 0.029(2) 0.028(2) 0.021(2) -0.0012(16) 0.0119(19) 0.0001(18)
C9B 0.037(3) 0.026(2) 0.022(2) 0.0015(17) 0.014(2) -0.0047(19)
C10B 0.051(3) 0.023(2) 0.034(2) -0.0074(18) 0.030(2) -0.009(2)
C11B 0.044(3) 0.031(2) 0.048(3) -0.002(2) 0.032(3) 0.003(2)
C12B 0.026(2) 0.032(2) 0.032(2) -0.0029(18) 0.015(2) -0.0024(18)
C13B 0.036(3) 0.030(2) 0.035(2) -0.0043(18) 0.025(2) 0.0002(19)
C14B 0.023(2) 0.051(3) 0.034(2) 0.012(2) 0.016(2) 0.005(2)
C15B 0.032(3) 0.047(3) 0.042(3) 0.007(2) 0.018(2) -0.011(2)
C16B 0.056(3) 0.027(2) 0.032(2) -0.0042(19) 0.021(2) -0.002(2)
C17B 0.030(2) 0.028(2) 0.028(2) 0.0005(17) 0.017(2) 0.0024(18)
C18B 0.035(3) 0.032(2) 0.035(2) -0.0024(19) 0.021(2) 0.0026(19)
C19B 0.040(3) 0.025(2) 0.055(3) 0.001(2) 0.027(3) 0.003(2)
C20B 0.042(3) 0.031(2) 0.052(3) 0.015(2) 0.028(3) 0.004(2)
C21B 0.045(3) 0.039(3) 0.035(3) 0.009(2) 0.024(2) 0.000(2)
C22B 0.033(3) 0.032(2) 0.028(2) 0.0036(18) 0.016(2) 0.0010(19)
C23B 0.039(3) 0.024(2) 0.022(2) 0.0021(16) 0.023(2) 0.0017(18)
C24B 0.043(3) 0.034(2) 0.037(3) -0.004(2) 0.028(2) 0.001(2)
C25B 0.053(3) 0.037(3) 0.040(3) -0.003(2) 0.033(3) 0.004(2)
C26B 0.063(4) 0.024(2) 0.026(2) -0.0048(18) 0.025(2) -0.001(2)
C27B 0.045(3) 0.032(2) 0.043(3) -0.009(2) 0.020(3) -0.005(2)
C28B 0.034(3) 0.037(3) 0.038(3) -0.005(2) 0.021(2) -0.001(2)
C29B 0.028(2) 0.031(2) 0.023(2) -0.0033(17) 0.0153(19) 0.0003(18)
C30B 0.026(2) 0.033(2) 0.025(2) -0.0067(19) 0.017(2) -0.0005(19)
C31B 0.022(2) 0.035(2) 0.024(2) -0.0093(19) 0.0150(19) -0.0068(18)
C32B 0.028(2) 0.033(2) 0.026(2) -0.0045(18) 0.017(2) -0.0086(19)
Si5 0.0232(6) 0.0257(5) 0.0206(5) -0.0022(4) 0.0140(5) -0.0030(4)
Si6 0.0219(6) 0.0275(6) 0.0216(5) 0.0007(4) 0.0135(5) 0.0008(4)
Si7 0.0262(6) 0.0258(6) 0.0233(5) -0.0007(4) 0.0142(5) -0.0025(5)
Si8 0.0283(6) 0.0249(6) 0.0215(5) 0.0002(4) 0.0162(5) 0.0022(5)

loop_
_atom_type_symbol
_atom_type_description
_atom_type_scat_dispersion_real
_atom_type_scat_dispersion_imag
_atom_type_scat_source
C C 0.0181 0.0091 'International Tables Vol C Tables 4.2.6.8 and 6.1.1.4'
H H 0.0000 0.0000 'International Tables Vol C Tables 4.2.6.8 and 6.1.1.4'
Si Si 0.2541 0.3302 'International Tables Vol C Tables 4.2.6.8 and 6.1.1.4'

loop_
_geom_angle_atom_site_label_1
_geom_angle_atom_site_label_2
_geom_angle_atom_site_label_3
_geom_angle
_geom_angle_site_symmetry_1
_geom_angle_site_symmetry_3
_geom_angle_publ_flag
C2A C1A C6A 117.2(4) . . ?
C2A C1A Si1 121.7(3) . . ?
C6A C1A Si1 121.0(3) . . ?
C3A C2A C1A 120.9(4) . . ?
C3A C2A H2A 119.5 . . ?
C1A C2A H2A 119.5 . . ?
C4A C3A C2A 120.2(4) . . ?
C4A C3A H3A 119.9 . . ?
C2A C3A H3A 119.9 . . ?
C5A C4A C3A 120.0(4) . . ?
C5A C4A H4A 120.0 . . ?
C3A C4A H4A 120.0 . . ?
C4A C5A C6A 120.1(4) . . ?
C4A C5A H5A 120.0 . . ?
C6A C5A H5A 120.0 . . ?
C5A C6A C1A 121.5(4) . . ?
C5A C6A H6A 119.2 . . ?
C1A C6A H6A 119.2 . . ?
C8A C7A C12A 117.9(4) . . ?
C8A C7A Si1 121.8(3) . . ?
C12A C7A Si1 120.3(3) . . ?
C7A C8A C9A 121.2(4) . . ?
C7A C8A H8A 119.4 . . ?
C9A C8A H8A 119.4 . . ?
C10A C9A C8A 119.9(4) . . ?
C10A C9A H9A 120.1 . . ?
C8A C9A H9A 120.1 . . ?
C9A C10A C11A 120.1(4) . . ?
C9A C10A H10A 120.0 . . ?
C11A C10A H10A 120.0 . . ?
C10A C11A C12A 120.2(4) . . ?
C10A C11A H11A 119.9 . . ?
C12A C11A H11A 119.9 . . ?
C11A C12A C7A 120.7(4) . . ?
C11A C12A H12A 119.7 . . ?
C7A C12A H12A 119.7 . . ?
Si2 C13A H13A 109.5 . . ?
Si2 C13A H13B 109.5 . . ?
H13A C13A H13B 109.5 . . ?
Si2 C13A H13C 109.5 . . ?
H13A C13A H13C 109.5 . . ?
H13B C13A H13C 109.5 . . ?
Si2 C14A H14A 109.5 . . ?
Si2 C14A H14B 109.5 . . ?
H14A C14A H14B 109.5 . . ?
Si2 C14A H14C 109.5 . . ?
H14A C14A H14C 109.5 . . ?
H14B C14A H14C 109.5 . . ?
Si3 C15A H15A 109.5 . . ?
Si3 C15A H15B 109.5 . . ?
H15A C15A H15B 109.5 . . ?
Si3 C15A H15C 109.5 . . ?
H15A C15A H15C 109.5 . . ?
H15B C15A H15C 109.5 . . ?
Si3 C16A H16A 109.5 . . ?
Si3 C16A H16B 109.5 . . ?
H16A C16A H16B 109.5 . . ?
Si3 C16A H16C 109.5 . . ?
H16A C16A H16C 109.5 . . ?
H16B C16A H16C 109.5 . . ?
C18A C17A C22A 118.0(4) . . ?
C18A C17A Si4 122.9(3) . . ?
C22A C17A Si4 119.1(4) . . ?
C17A C18A C19A 120.8(5) . . ?
C17A C18A H18A 119.6 . . ?
C19A C18A H18A 119.6 . . ?
C20A C19A C18A 119.8(5) . . ?
C20A C19A H19A 120.1 . . ?
C18A C19A H19A 120.1 . . ?
C19A C20A C21A 120.1(4) . . ?
C19A C20A H20A 119.9 . . ?
C21A C20A H20A 119.9 . . ?
C22A C21A C20A 119.8(5) . . ?
C22A C21A H21A 120.1 . . ?
C20A C21A H21A 120.1 . . ?
C21A C22A C17A 121.4(5) . . ?
C21A C22A H22A 119.3 . . ?
C17A C22A H22A 119.3 . . ?
C24A C23A C28A 117.4(4) . . ?
C24A C23A Si4 121.4(3) . . ?
C28A C23A Si4 121.1(3) . . ?
C25A C24A C23A 120.9(4) . . ?
C25A C24A H24A 119.5 . . ?
C23A C24A H24A 119.5 . . ?
C26A C25A C24A 120.7(4) . . ?
C26A C25A H25A 119.7 . . ?
C24A C25A H25A 119.7 . . ?
C25A C26A C27A 119.6(4) . . ?
C25A C26A H26A 120.2 . . ?
C27A C26A H26A 120.2 . . ?
C26A C27A C28A 120.2(4) . . ?
C26A C27A H27A 119.9 . . ?
C28A C27A H27A 119.9 . . ?
C27A C28A C23A 121.3(4) . . ?
C27A C28A H28A 119.4 . . ?
C23A C28A H28A 119.4 . . ?
C30A C29A Si4 110.3(3) . . ?
C30A C29A H29A 109.6 . . ?
Si4 C29A H29A 109.6 . . ?
C30A C29A H29B 109.6 . . ?
Si4 C29A H29B 109.6 . . ?
H29A C29A H29B 108.1 . . ?
C31A C30A C29A 174.3(5) . . ?
C30A C31A C32A 173.2(4) . . ?
C31A C32A Si1 109.1(3) . . ?
C31A C32A H32A 109.9 . . ?
Si1 C32A H32A 109.9 . . ?
C31A C32A H32B 109.9 . . ?
Si1 C32A H32B 109.9 . . ?
H32A C32A H32B 108.3 . . ?
C1A Si1 C7A 108.61(18) . . ?
C1A Si1 C32A 108.48(19) . . ?
C7A Si1 C32A 109.02(19) . . ?
C1A Si1 Si2 111.22(13) . . ?
C7A Si1 Si2 110.07(13) . . ?
C32A Si1 Si2 109.40(13) . . ?
C13A Si2 C14A 108.8(2) . . ?
C13A Si2 Si3 106.99(15) . . ?
C14A Si2 Si3 110.23(14) . . ?
C13A Si2 Si1 107.38(15) . . ?
C14A Si2 Si1 109.30(14) . . ?
Si3 Si2 Si1 113.95(6) . . ?
C15A Si3 C16A 106.9(3) . . ?
C15A Si3 Si4 109.58(17) . . ?
C16A Si3 Si4 108.49(18) . . ?
C15A Si3 Si2 112.13(15) . . ?
C16A Si3 Si2 107.16(18) . . ?
Si4 Si3 Si2 112.34(6) . . ?
C17A Si4 C23A 107.58(18) . . ?
C17A Si4 C29A 109.8(2) . . ?
C23A Si4 C29A 107.44(18) . . ?
C17A Si4 Si3 111.11(15) . . ?
C23A Si4 Si3 111.52(14) . . ?
C29A Si4 Si3 109.33(14) . . ?
C2B C1B C6B 116.8(4) . . ?
C2B C1B Si5 120.6(3) . . ?
C6B C1B Si5 122.6(3) . . ?
C3B C2B C1B 121.8(4) . . ?
C3B C2B H2B 119.1 . . ?
C1B C2B H2B 119.1 . . ?
C4B C3B C2B 119.9(4) . . ?
C4B C3B H3B 120.0 . . ?
C2B C3B H3B 120.0 . . ?
C3B C4B C5B 119.7(4) . . ?
C3B C4B H4B 120.1 . . ?
C5B C4B H4B 120.1 . . ?
C6B C5B C4B 119.8(4) . . ?
C6B C5B H5B 120.1 . . ?
C4B C5B H5B 120.1 . . ?
C5B C6B C1B 121.9(4) . . ?
C5B C6B H6B 119.0 . . ?
C1B C6B H6B 119.0 . . ?
C8B C7B C12B 118.1(4) . . ?
C8B C7B Si5 118.6(3) . . ?
C12B C7B Si5 123.3(3) . . ?
C7B C8B C9B 121.5(4) . . ?
C7B C8B H8B 119.2 . . ?
C9B C8B H8B 119.2 . . ?
C10B C9B C8B 119.3(4) . . ?
C10B C9B H9B 120.3 . . ?
C8B C9B H9B 120.3 . . ?
C11B C10B C9B 120.1(4) . . ?
C11B C10B H10B 120.0 . . ?
C9B C10B H10B 120.0 . . ?
C10B C11B C12B 120.8(4) . . ?
C10B C11B H11B 119.6 . . ?
C12B C11B H11B 119.6 . . ?
C11B C12B C7B 120.1(4) . . ?
C11B C12B H12B 120.0 . . ?
C7B C12B H12B 120.0 . . ?
Si6 C13B H13D 109.5 . . ?
Si6 C13B H13E 109.5 . . ?
H13D C13B H13E 109.5 . . ?
Si6 C13B H13F 109.5 . . ?
H13D C13B H13F 109.5 . . ?
H13E C13B H13F 109.5 . . ?
Si6 C14B H14D 109.5 . . ?
Si6 C14B H14E 109.5 . . ?
H14D C14B H14E 109.5 . . ?
Si6 C14B H14F 109.5 . . ?
H14D C14B H14F 109.5 . . ?
H14E C14B H14F 109.5 . . ?
Si7 C15B H15D 109.5 . . ?
Si7 C15B H15E 109.5 . . ?
H15D C15B H15E 109.5 . . ?
Si7 C15B H15F 109.5 . . ?
H15D C15B H15F 109.5 . . ?
H15E C15B H15F 109.5 . . ?
Si7 C16B H16D 109.5 . . ?
Si7 C16B H16E 109.5 . . ?
H16D C16B H16E 109.5 . . ?
Si7 C16B H16F 109.5 . . ?
H16D C16B H16F 109.5 . . ?
H16E C16B H16F 109.5 . . ?
C22B C17B C18B 117.5(4) . . ?
C22B C17B Si8 121.5(3) . . ?
C18B C17B Si8 121.0(3) . . ?
C19B C18B C17B 120.9(4) . . ?
C19B C18B H18B 119.5 . . ?
C17B C18B H18B 119.5 . . ?
C20B C19B C18B 120.0(4) . . ?
C20B C19B H19B 120.0 . . ?
C18B C19B H19B 120.0 . . ?
C19B C20B C21B 120.0(4) . . ?
C19B C20B H20B 120.0 . . ?
C21B C20B H20B 120.0 . . ?
C22B C21B C20B 119.8(4) . . ?
C22B C21B H21B 120.1 . . ?
C20B C21B H21B 120.1 . . ?
C21B C22B C17B 121.7(4) . . ?
C21B C22B H22B 119.1 . . ?
C17B C22B H22B 119.1 . . ?
C28B C23B C24B 116.7(4) . . ?
C28B C23B Si8 124.7(3) . . ?
C24B C23B Si8 118.4(3) . . ?
C25B C24B C23B 121.3(5) . . ?
C25B C24B H24B 119.4 . . ?
C23B C24B H24B 119.4 . . ?
C26B C25B C24B 120.1(5) . . ?
C26B C25B H25B 120.0 . . ?
C24B C25B H25B 120.0 . . ?
C27B C26B C25B 119.7(4) . . ?
C27B C26B H26B 120.1 . . ?
C25B C26B H26B 120.1 . . ?
C26B C27B C28B 120.3(5) . . ?
C26B C27B H27B 119.8 . . ?
C28B C27B H27B 119.8 . . ?
C23B C28B C27B 121.8(5) . . ?
C23B C28B H28B 119.1 . . ?
C27B C28B H28B 119.1 . . ?
C30B C29B Si8 109.0(3) . . ?
C30B C29B H29C 109.9 . . ?
Si8 C29B H29C 109.9 . . ?
C30B C29B H29D 109.9 . . ?
Si8 C29B H29D 109.9 . . ?
H29C C29B H29D 108.3 . . ?
C31B C30B C29B 173.4(5) . . ?
C30B C31B C32B 174.7(5) . . ?
C31B C32B Si5 109.6(3) . . ?
C31B C32B H32C 109.7 . . ?
Si5 C32B H32C 109.7 . . ?
C31B C32B H32D 109.7 . . ?
Si5 C32B H32D 109.7 . . ?
H32C C32B H32D 108.2 . . ?
C7B Si5 C1B 107.87(18) . . ?
C7B Si5 C32B 109.53(19) . . ?
C1B Si5 C32B 108.13(19) . . ?
C7B Si5 Si6 111.39(13) . . ?
C1B Si5 Si6 110.37(13) . . ?
C32B Si5 Si6 109.47(13) . . ?
C13B Si6 C14B 107.8(2) . . ?
C13B Si6 Si5 108.99(14) . . ?
C14B Si6 Si5 109.13(15) . . ?
C13B Si6 Si7 112.11(15) . . ?
C14B Si6 Si7 106.62(16) . . ?
Si5 Si6 Si7 112.02(6) . . ?
C16B Si7 C15B 106.7(2) . . ?
C16B Si7 Si8 108.77(17) . . ?
C15B Si7 Si8 109.24(17) . . ?
C16B Si7 Si6 111.19(15) . . ?
C15B Si7 Si6 107.76(17) . . ?
Si8 Si7 Si6 112.96(6) . . ?
C23B Si8 C17B 107.10(18) . . ?
C23B Si8 C29B 109.5(2) . . ?
C17B Si8 C29B 108.63(19) . . ?
C23B Si8 Si7 111.72(15) . . ?
C17B Si8 Si7 110.88(15) . . ?
C29B Si8 Si7 108.95(14) . . ?

loop_
_geom_bond_atom_site_label_1
_geom_bond_atom_site_label_2
_geom_bond_distance
_geom_bond_site_symmetry_2
_geom_bond_publ_flag
C1A C2A 1.397(6) . ?
C1A C6A 1.398(6) . ?
C1A Si1 1.876(4) . ?
C2A C3A 1.391(6) . ?
C2A H2A 0.9500 . ?
C3A C4A 1.376(7) . ?
C3A H3A 0.9500 . ?
C4A C5A 1.372(7) . ?
C4A H4A 0.9500 . ?
C5A C6A 1.384(6) . ?
C5A H5A 0.9500 . ?
C6A H6A 0.9500 . ?
C7A C8A 1.392(6) . ?
C7A C12A 1.398(6) . ?
C7A Si1 1.888(4) . ?
C8A C9A 1.400(6) . ?
C8A H8A 0.9500 . ?
C9A C10A 1.371(7) . ?
C9A H9A 0.9500 . ?
C10A C11A 1.381(8) . ?
C10A H10A 0.9500 . ?
C11A C12A 1.396(7) . ?
C11A H11A 0.9500 . ?
C12A H12A 0.9500 . ?
C13A Si2 1.886(5) . ?
C13A H13A 0.9800 . ?
C13A H13B 0.9800 . ?
C13A H13C 0.9800 . ?
C14A Si2 1.887(4) . ?
C14A H14A 0.9800 . ?
C14A H14B 0.9800 . ?
C14A H14C 0.9800 . ?
C15A Si3 1.883(5) . ?
C15A H15A 0.9800 . ?
C15A H15B 0.9800 . ?
C15A H15C 0.9800 . ?
C16A Si3 1.892(5) . ?
C16A H16A 0.9800 . ?
C16A H16B 0.9800 . ?
C16A H16C 0.9800 . ?
C17A C18A 1.382(7) . ?
C17A C22A 1.397(6) . ?
C17A Si4 1.880(4) . ?
C18A C19A 1.403(6) . ?
C18A H18A 0.9500 . ?
C19A C20A 1.373(8) . ?
C19A H19A 0.9500 . ?
C20A C21A 1.383(8) . ?
C20A H20A 0.9500 . ?
C21A C22A 1.379(7) . ?
C21A H21A 0.9500 . ?
C22A H22A 0.9500 . ?
C23A C24A 1.395(6) . ?
C23A C28A 1.398(6) . ?
C23A Si4 1.885(4) . ?
C24A C25A 1.389(6) . ?
C24A H24A 0.9500 . ?
C25A C26A 1.373(7) . ?
C25A H25A 0.9500 . ?
C26A C27A 1.377(7) . ?
C26A H26A 0.9500 . ?
C27A C28A 1.389(6) . ?
C27A H27A 0.9500 . ?
C28A H28A 0.9500 . ?
C29A C30A 1.464(6) . ?
C29A Si4 1.904(4) . ?
C29A H29A 0.9900 . ?
C29A H29B 0.9900 . ?
C30A C31A 1.205(6) . ?
C31A C32A 1.471(6) . ?
C32A Si1 1.897(4) . ?
C32A H32A 0.9900 . ?
C32A H32B 0.9900 . ?
Si1 Si2 2.3538(14) . ?
Si2 Si3 2.3509(15) . ?
Si3 Si4 2.3495(16) . ?
C1B C2B 1.400(6) . ?
C1B C6B 1.401(6) . ?
C1B Si5 1.887(4) . ?
C2B C3B 1.394(6) . ?
C2B H2B 0.9500 . ?
C3B C4B 1.381(7) . ?
C3B H3B 0.9500 . ?
C4B C5B 1.393(6) . ?
C4B H4B 0.9500 . ?
C5B C6B 1.389(6) . ?
C5B H5B 0.9500 . ?
C6B H6B 0.9500 . ?
C7B C8B 1.390(6) . ?
C7B C12B 1.408(6) . ?
C7B Si5 1.880(4) . ?
C8B C9B 1.392(6) . ?
C8B H8B 0.9500 . ?
C9B C10B 1.388(6) . ?
C9B H9B 0.9500 . ?
C10B C11B 1.375(7) . ?
C10B H10B 0.9500 . ?
C11B C12B 1.390(6) . ?
C11B H11B 0.9500 . ?
C12B H12B 0.9500 . ?
C13B Si6 1.878(4) . ?
C13B H13D 0.9800 . ?
C13B H13E 0.9800 . ?
C13B H13F 0.9800 . ?
C14B Si6 1.885(5) . ?
C14B H14D 0.9800 . ?
C14B H14E 0.9800 . ?
C14B H14F 0.9800 . ?
C15B Si7 1.894(5) . ?
C15B H15D 0.9800 . ?
C15B H15E 0.9800 . ?
C15B H15F 0.9800 . ?
C16B Si7 1.887(4) . ?
C16B H16D 0.9800 . ?
C16B H16E 0.9800 . ?
C16B H16F 0.9800 . ?
C17B C22B 1.396(6) . ?
C17B C18B 1.402(6) . ?
C17B Si8 1.888(4) . ?
C18B C19B 1.398(7) . ?
C18B H18B 0.9500 . ?
C19B C20B 1.379(7) . ?
C19B H19B 0.9500 . ?
C20B C21B 1.388(7) . ?
C20B H20B 0.9500 . ?
C21B C22B 1.385(6) . ?
C21B H21B 0.9500 . ?
C22B H22B 0.9500 . ?
C23B C28B 1.380(7) . ?
C23B C24B 1.408(6) . ?
C23B Si8 1.879(4) . ?
C24B C25B 1.387(6) . ?
C24B H24B 0.9500 . ?
C25B C26B 1.371(7) . ?
C25B H25B 0.9500 . ?
C26B C27B 1.367(7) . ?
C26B H26B 0.9500 . ?
C27B C28B 1.390(7) . ?
C27B H27B 0.9500 . ?
C28B H28B 0.9500 . ?
C29B C30B 1.468(6) . ?
C29B Si8 1.904(4) . ?
C29B H29C 0.9900 . ?
C29B H29D 0.9900 . ?
C30B C31B 1.195(6) . ?
C31B C32B 1.466(6) . ?
C32B Si5 1.899(5) . ?
C32B H32C 0.9900 . ?
C32B H32D 0.9900 . ?
Si5 Si6 2.3559(14) . ?
Si6 Si7 2.3575(15) . ?
Si7 Si8 2.3549(16) . ?

loop_
_geom_torsion_atom_site_label_1
_geom_torsion_atom_site_label_2
_geom_torsion_atom_site_label_3
_geom_torsion_atom_site_label_4
_geom_torsion
_geom_torsion_site_symmetry_1
_geom_torsion_site_symmetry_2
_geom_torsion_site_symmetry_3
_geom_torsion_site_symmetry_4
_geom_torsion_publ_flag
C6A C1A C2A C3A -0.3(6) . . . . ?
Si1 C1A C2A C3A 178.4(3) . . . . ?
C1A C2A C3A C4A 1.3(6) . . . . ?
C2A C3A C4A C5A -1.2(7) . . . . ?
C3A C4A C5A C6A 0.1(6) . . . . ?
C4A C5A C6A C1A 0.9(6) . . . . ?
C2A C1A C6A C5A -0.8(6) . . . . ?
Si1 C1A C6A C5A -179.5(3) . . . . ?
C12A C7A C8A C9A -0.7(7) . . . . ?
Si1 C7A C8A C9A 179.6(4) . . . . ?
C7A C8A C9A C10A -0.8(8) . . . . ?
C8A C9A C10A C11A 2.4(8) . . . . ?
C9A C10A C11A C12A -2.3(9) . . . . ?
C10A C11A C12A C7A 0.8(8) . . . . ?
C8A C7A C12A C11A 0.7(7) . . . . ?
Si1 C7A C12A C11A -179.5(4) . . . . ?
C22A C17A C18A C19A 1.1(6) . . . . ?
Si4 C17A C18A C19A -177.8(3) . . . . ?
C17A C18A C19A C20A 0.6(7) . . . . ?
C18A C19A C20A C21A -2.6(7) . . . . ?
C19A C20A C21A C22A 2.8(7) . . . . ?
C20A C21A C22A C17A -1.0(8) . . . . ?
C18A C17A C22A C21A -0.9(7) . . . . ?
Si4 C17A C22A C21A 178.1(4) . . . . ?
C28A C23A C24A C25A 1.3(7) . . . . ?
Si4 C23A C24A C25A -177.0(4) . . . . ?
C23A C24A C25A C26A -0.7(8) . . . . ?
C24A C25A C26A C27A -0.2(8) . . . . ?
C25A C26A C27A C28A 0.4(8) . . . . ?
C26A C27A C28A C23A 0.2(7) . . . . ?
C24A C23A C28A C27A -1.1(7) . . . . ?
Si4 C23A C28A C27A 177.2(4) . . . . ?
C2A C1A Si1 C7A 133.3(3) . . . . ?
C6A C1A Si1 C7A -48.1(4) . . . . ?
C2A C1A Si1 C32A 14.9(4) . . . . ?
C6A C1A Si1 C32A -166.4(3) . . . . ?
C2A C1A Si1 Si2 -105.5(3) . . . . ?
C6A C1A Si1 Si2 73.2(3) . . . . ?
C8A C7A Si1 C1A -12.9(4) . . . . ?
C12A C7A Si1 C1A 167.3(4) . . . . ?
C8A C7A Si1 C32A 105.1(4) . . . . ?
C12A C7A Si1 C32A -74.7(4) . . . . ?
C8A C7A Si1 Si2 -134.9(4) . . . . ?
C12A C7A Si1 Si2 45.3(4) . . . . ?
C31A C32A Si1 C1A -78.2(3) . . . . ?
C31A C32A Si1 C7A 163.7(3) . . . . ?
C31A C32A Si1 Si2 43.2(3) . . . . ?
C18A C17A Si4 C23A 113.4(4) . . . . ?
C22A C17A Si4 C23A -65.6(4) . . . . ?
C18A C17A Si4 C29A -3.3(4) . . . . ?
C22A C17A Si4 C29A 177.8(3) . . . . ?
C18A C17A Si4 Si3 -124.3(3) . . . . ?
C22A C17A Si4 Si3 56.8(4) . . . . ?
C24A C23A Si4 C17A -11.5(4) . . . . ?
C28A C23A Si4 C17A 170.3(4) . . . . ?
C24A C23A Si4 C29A 106.7(4) . . . . ?
C28A C23A Si4 C29A -71.6(4) . . . . ?
C24A C23A Si4 Si3 -133.5(3) . . . . ?
C28A C23A Si4 Si3 48.2(4) . . . . ?
C6B C1B C2B C3B 0.0(7) . . . . ?
Si5 C1B C2B C3B 179.2(4) . . . . ?
C1B C2B C3B C4B -0.7(7) . . . . ?
C2B C3B C4B C5B 0.7(7) . . . . ?
C3B C4B C5B C6B 0.0(7) . . . . ?
C4B C5B C6B C1B -0.8(7) . . . . ?
C2B C1B C6B C5B 0.8(6) . . . . ?
Si5 C1B C6B C5B -178.4(3) . . . . ?
C12B C7B C8B C9B 1.2(6) . . . . ?
Si5 C7B C8B C9B -178.0(3) . . . . ?
C7B C8B C9B C10B 0.0(6) . . . . ?
C8B C9B C10B C11B -1.5(6) . . . . ?
C9B C10B C11B C12B 1.6(7) . . . . ?
C10B C11B C12B C7B -0.3(7) . . . . ?
C8B C7B C12B C11B -1.1(6) . . . . ?
Si5 C7B C12B C11B 178.1(3) . . . . ?
C22B C17B C18B C19B 0.8(7) . . . . ?
Si8 C17B C18B C19B -179.5(4) . . . . ?
C17B C18B C19B C20B -0.8(8) . . . . ?
C18B C19B C20B C21B 0.9(8) . . . . ?
C19B C20B C21B C22B -1.2(8) . . . . ?
C20B C21B C22B C17B 1.2(8) . . . . ?
C18B C17B C22B C21B -1.1(7) . . . . ?
Si8 C17B C22B C21B 179.3(4) . . . . ?
C28B C23B C24B C25B -1.2(7) . . . . ?
Si8 C23B C24B C25B -176.6(4) . . . . ?
C23B C24B C25B C26B 2.9(7) . . . . ?
C24B C25B C26B C27B -3.0(7) . . . . ?
C25B C26B C27B C28B 1.4(7) . . . . ?
C24B C23B C28B C27B -0.4(7) . . . . ?
Si8 C23B C28B C27B 174.7(4) . . . . ?
C26B C27B C28B C23B 0.3(8) . . . . ?
C8B C7B Si5 C1B 59.9(4) . . . . ?
C12B C7B Si5 C1B -119.3(3) . . . . ?
C8B C7B Si5 C32B 177.4(3) . . . . ?
C12B C7B Si5 C32B -1.8(4) . . . . ?
C8B C7B Si5 Si6 -61.4(3) . . . . ?
C12B C7B Si5 Si6 119.4(3) . . . . ?
C2B C1B Si5 C7B -174.1(3) . . . . ?
C6B C1B Si5 C7B 5.0(4) . . . . ?
C2B C1B Si5 C32B 67.5(4) . . . . ?
C6B C1B Si5 C32B -113.4(4) . . . . ?
C2B C1B Si5 Si6 -52.2(4) . . . . ?
C6B C1B Si5 Si6 126.9(3) . . . . ?
C31B C32B Si5 C7B 78.8(3) . . . . ?
C31B C32B Si5 C1B -163.9(3) . . . . ?
C31B C32B Si5 Si6 -43.6(3) . . . . ?
C28B C23B Si8 C17B -99.7(4) . . . . ?
C24B C23B Si8 C17B 75.3(4) . . . . ?
C28B C23B Si8 C29B 17.9(4) . . . . ?
C24B C23B Si8 C29B -167.1(3) . . . . ?
C28B C23B Si8 Si7 138.7(3) . . . . ?
C24B C23B Si8 Si7 -46.3(4) . . . . ?
C22B C17B Si8 C23B 3.4(4) . . . . ?
C18B C17B Si8 C23B -176.2(4) . . . . ?
C22B C17B Si8 C29B -114.8(4) . . . . ?
C18B C17B Si8 C29B 65.6(4) . . . . ?
C22B C17B Si8 Si7 125.6(4) . . . . ?
C18B C17B Si8 Si7 -54.1(4) . . . . ?
